data_7022358
loop_
_publ_author_name
'Kreye, Markus'
'Gl\"ockner, Andreas'
'Daniliuc, Constantin G.'
'Freytag, Matthias'
'Jones, Peter G.'
'Tamm, Matthias'
'Walter, Marc D.'

_publ_section_title
;
 Sterically encumbered pyrrolyl ligands and their incorporation into the
 cycloheptatrienyl zirconium coordination sphere.
;
_journal_issue 6
_journal_name_full 'Dalton transactions (Cambridge, England : 2003)'
_journal_page_first 2192
_journal_page_last 2200
_journal_paper_doi 10.1039/c2dt32433d
_journal_volume 42
_journal_year 2013
_chemical_formula_sum 'C26 H48 K N O6'
_chemical_formula_weight 509.75
_chemical_name_systematic
;
?
;
_space_group_IT_number 14
_symmetry_cell_setting monoclinic
_symmetry_space_group_name_Hall '-P 2yn'
_symmetry_space_group_name_H-M 'P 1 21/n 1'
_atom_sites_solution_hydrogens geom
_atom_sites_solution_primary direct
_atom_sites_solution_secondary difmap
_audit_creation_method SHELXL-97
_cell_angle_alpha 90.00
_cell_angle_beta 90.083(2)
_cell_angle_gamma 90.00
_cell_formula_units_Z 4
_cell_length_a 9.8304(2)
_cell_length_b 17.5251(4)
_cell_length_c 16.5980(3)
_cell_measurement_reflns_used 22263
_cell_measurement_temperature 100(2)
_cell_measurement_theta_max 30.8312
_cell_measurement_theta_min 2.3196
_cell_volume 2859.48(10)
_computing_cell_refinement
;
CrysAlisPro, Oxford Diffraction Ltd.,
Version 1.171.35.21 (release 20-01-2012 CrysAlis171 .NET)
(compiled Jan 23 2012,18:06:46)
;
_computing_data_collection
;
CrysAlisPro, Oxford Diffraction Ltd.,
Version 1.171.35.21 (release 20-01-2012 CrysAlis171 .NET)
(compiled Jan 23 2012,18:06:46)
;
_computing_data_reduction
;
CrysAlisPro, Oxford Diffraction Ltd.,
Version 1.171.35.21 (release 20-01-2012 CrysAlis171 .NET)
(compiled Jan 23 2012,18:06:46)
;
_computing_molecular_graphics 'Bruker XP'
_computing_publication_material SHELXL-97
_computing_structure_refinement 'SHELXL-97 (Sheldrick, 1997)'
_computing_structure_solution 'SHELXS-97 (Sheldrick, 1990)'
_diffrn_ambient_temperature 100(2)
_diffrn_detector_area_resol_mean 16.1419
_diffrn_measured_fraction_theta_full 1.000
_diffrn_measured_fraction_theta_max 1.000
_diffrn_measurement_device_type 'Oxford Diffraction Xcalibur, Eos'
_diffrn_measurement_method '\w scans'
_diffrn_radiation_monochromator graphite
_diffrn_radiation_source 'Enhance (Mo) X-ray Source'
_diffrn_radiation_type 'Mo K\a'
_diffrn_radiation_wavelength 0.71073
_diffrn_reflns_av_R_equivalents 0.0631
_diffrn_reflns_av_sigmaI/netI 0.0222
_diffrn_reflns_limit_h_max 13
_diffrn_reflns_limit_h_min -13
_diffrn_reflns_limit_k_max 23
_diffrn_reflns_limit_k_min -23
_diffrn_reflns_limit_l_max 22
_diffrn_reflns_limit_l_min -22
_diffrn_reflns_number 155683
_diffrn_reflns_theta_full 28.28
_diffrn_reflns_theta_max 28.28
_diffrn_reflns_theta_min 2.32
_exptl_absorpt_coefficient_mu 0.223
_exptl_absorpt_correction_T_max 1.00000
_exptl_absorpt_correction_T_min 0.97204
_exptl_absorpt_correction_type multi-scan
_exptl_absorpt_process_details
;
CrysAlisPro, Oxford Diffraction Ltd.,
Version 1.171.35.21 (release 20-01-2012 CrysAlis171 .NET)
(compiled Jan 23 2012,18:06:46)
;
_exptl_crystal_colour colourless
_exptl_crystal_density_diffrn 1.184
_exptl_crystal_density_method 'not measured'
_exptl_crystal_description block
_exptl_crystal_F_000 1112
_exptl_crystal_size_max 0.25
_exptl_crystal_size_mid 0.20
_exptl_crystal_size_min 0.10
_refine_diff_density_max 0.336
_refine_diff_density_min -0.176
_refine_diff_density_rms 0.041
_refine_ls_extinction_method none
_refine_ls_goodness_of_fit_ref 1.015
_refine_ls_hydrogen_treatment constr
_refine_ls_matrix_type full
_refine_ls_number_parameters 315
_refine_ls_number_reflns 7090
_refine_ls_number_restraints 0
_refine_ls_restrained_S_all 1.015
_refine_ls_R_factor_all 0.0447
_refine_ls_R_factor_gt 0.0344
_refine_ls_shift/su_max 0.001
_refine_ls_shift/su_mean 0.000
_refine_ls_structure_factor_coef Fsqd
_refine_ls_weighting_details 'calc w=1/[\s^2^(Fo^2^)+(0.0324P)^2^+1.1686P] where P=(Fo^2^+2Fc^2^)/3'
_refine_ls_weighting_scheme calc
_refine_ls_wR_factor_gt 0.0751
_refine_ls_wR_factor_ref 0.0793
_reflns_number_gt 5974
_reflns_number_total 7090
_reflns_threshold_expression >2sigma(I)
_cod_data_source_file c2dt32433d.txt
_cod_data_source_block mk69
_cod_original_cell_volume 2859.47(10)
_cod_original_sg_symbol_H-M 'P 21/n'
_cod_database_code 7022358

loop_
_symmetry_equiv_pos_as_xyz
'x, y, z'
'-x+1/2, y+1/2, -z+1/2'
'-x, -y, -z'
'x-1/2, -y-1/2, z-1/2'

loop_
_atom_site_label
_atom_site_type_symbol
_atom_site_fract_x
_atom_site_fract_y
_atom_site_fract_z
_atom_site_U_iso_or_equiv
_atom_site_adp_type
_atom_site_occupancy
_atom_site_symmetry_multiplicity
_atom_site_calc_flag
_atom_site_refinement_flags
K K 0.44137(2) 0.199213(13) 0.241614(14) 0.01428(6) Uani 1 1 d .
N N 0.33007(9) 0.35005(5) 0.18283(6) 0.01353(19) Uani 1 1 d .
O1 O 0.21276(8) 0.14430(5) 0.15812(5) 0.01693(17) Uani 1 1 d .
O2 O 0.46545(8) 0.13875(5) 0.07747(5) 0.01930(18) Uani 1 1 d .
O3 O 0.68050(8) 0.11406(5) 0.18205(5) 0.01973(18) Uani 1 1 d .
O4 O 0.69263(8) 0.20041(5) 0.32387(5) 0.01863(17) Uani 1 1 d .
O5 O 0.46753(9) 0.13803(5) 0.40597(5) 0.02245(19) Uani 1 1 d .
O6 O 0.28989(8) 0.06877(5) 0.29756(5) 0.01749(17) Uani 1 1 d .
C1 C 0.46642(11) 0.36609(6) 0.18763(7) 0.0128(2) Uani 1 1 d .
C2 C 0.50776(11) 0.37519(6) 0.26815(7) 0.0143(2) Uani 1 1 d .
C3 C 0.38830(12) 0.36403(6) 0.31554(7) 0.0151(2) Uani 1 1 d .
C4 C 0.28240(11) 0.34931(6) 0.26052(7) 0.0141(2) Uani 1 1 d .
C5 C 0.55049(11) 0.37476(6) 0.11071(7) 0.0146(2) Uani 1 1 d .
C6 C 0.46653(13) 0.35156(8) 0.03680(7) 0.0224(3) Uani 1 1 d .
H6A H 0.4434 0.2973 0.0404 0.034 Uiso 1 1 calc R
H6B H 0.5197 0.3607 -0.0122 0.034 Uiso 1 1 calc R
H6C H 0.3828 0.3819 0.0349 0.034 Uiso 1 1 calc R
C7 C 0.59533(14) 0.45808(7) 0.09951(8) 0.0237(3) Uani 1 1 d .
H7A H 0.5148 0.4906 0.0938 0.036 Uiso 1 1 calc R
H7B H 0.6517 0.4623 0.0510 0.036 Uiso 1 1 calc R
H7C H 0.6481 0.4745 0.1466 0.036 Uiso 1 1 calc R
C8 C 0.67749(13) 0.32384(8) 0.11335(8) 0.0270(3) Uani 1 1 d .
H8A H 0.7361 0.3397 0.1581 0.041 Uiso 1 1 calc R
H8B H 0.7275 0.3287 0.0626 0.041 Uiso 1 1 calc R
H8C H 0.6500 0.2706 0.1210 0.041 Uiso 1 1 calc R
C9 C 0.64626(12) 0.39594(7) 0.30104(7) 0.0198(2) Uani 1 1 d .
H9A H 0.7042 0.3505 0.3019 0.030 Uiso 1 1 calc R
H9B H 0.6366 0.4159 0.3559 0.030 Uiso 1 1 calc R
H9C H 0.6878 0.4349 0.2666 0.030 Uiso 1 1 calc R
C10 C 0.38174(13) 0.36961(7) 0.40624(7) 0.0216(3) Uani 1 1 d .
H10A H 0.2978 0.3958 0.4220 0.032 Uiso 1 1 calc R
H10B H 0.4603 0.3985 0.4261 0.032 Uiso 1 1 calc R
H10C H 0.3829 0.3182 0.4295 0.032 Uiso 1 1 calc R
C11 C 0.13110(12) 0.33678(7) 0.27686(7) 0.0166(2) Uani 1 1 d .
C12 C 0.05443(12) 0.31899(8) 0.19873(8) 0.0243(3) Uani 1 1 d .
H12A H 0.0674 0.3609 0.1604 0.036 Uiso 1 1 calc R
H12B H -0.0427 0.3132 0.2103 0.036 Uiso 1 1 calc R
H12C H 0.0895 0.2715 0.1755 0.036 Uiso 1 1 calc R
C13 C 0.06608(12) 0.40906(7) 0.31280(8) 0.0203(2) Uani 1 1 d .
H13A H 0.1117 0.4220 0.3635 0.030 Uiso 1 1 calc R
H13B H -0.0307 0.3997 0.3230 0.030 Uiso 1 1 calc R
H13C H 0.0759 0.4515 0.2748 0.030 Uiso 1 1 calc R
C14 C 0.10847(14) 0.26990(8) 0.33583(9) 0.0277(3) Uani 1 1 d .
H14A H 0.1449 0.2229 0.3123 0.041 Uiso 1 1 calc R
H14B H 0.0109 0.2638 0.3459 0.041 Uiso 1 1 calc R
H14C H 0.1553 0.2806 0.3867 0.041 Uiso 1 1 calc R
C15 C 0.22787(12) 0.16634(7) 0.07611(7) 0.0201(2) Uani 1 1 d .
H15A H 0.2443 0.2220 0.0737 0.024 Uiso 1 1 calc R
H15B H 0.1419 0.1557 0.0471 0.024 Uiso 1 1 calc R
C16 C 0.34303(13) 0.12555(7) 0.03368(7) 0.0212(3) Uani 1 1 d .
H16A H 0.3239 0.0701 0.0311 0.025 Uiso 1 1 calc R
H16B H 0.3523 0.1450 -0.0220 0.025 Uiso 1 1 calc R
C17 C 0.56605(12) 0.08258(7) 0.06073(7) 0.0194(2) Uani 1 1 d .
H17A H 0.5768 0.0769 0.0017 0.023 Uiso 1 1 calc R
H17B H 0.5374 0.0328 0.0831 0.023 Uiso 1 1 calc R
C18 C 0.69890(12) 0.10627(7) 0.09771(7) 0.0208(2) Uani 1 1 d .
H18A H 0.7694 0.0674 0.0865 0.025 Uiso 1 1 calc R
H18B H 0.7291 0.1554 0.0743 0.025 Uiso 1 1 calc R
C19 C 0.80515(12) 0.13025(8) 0.22209(8) 0.0245(3) Uani 1 1 d .
H19A H 0.8434 0.1790 0.2023 0.029 Uiso 1 1 calc R
H19B H 0.8720 0.0892 0.2115 0.029 Uiso 1 1 calc R
C20 C 0.77648(13) 0.13556(7) 0.31060(8) 0.0232(3) Uani 1 1 d .
H20A H 0.7296 0.0888 0.3292 0.028 Uiso 1 1 calc R
H20B H 0.8627 0.1408 0.3410 0.028 Uiso 1 1 calc R
C21 C 0.66727(13) 0.21508(7) 0.40693(7) 0.0223(3) Uani 1 1 d .
H21A H 0.6140 0.2628 0.4117 0.027 Uiso 1 1 calc R
H21B H 0.7552 0.2231 0.4348 0.027 Uiso 1 1 calc R
C22 C 0.59107(14) 0.15157(8) 0.44881(8) 0.0258(3) Uani 1 1 d .
H22A H 0.6471 0.1046 0.4497 0.031 Uiso 1 1 calc R
H22B H 0.5709 0.1663 0.5051 0.031 Uiso 1 1 calc R
C23 C 0.41637(13) 0.06335(8) 0.42016(8) 0.0244(3) Uani 1 1 d .
H23A H 0.4091 0.0543 0.4789 0.029 Uiso 1 1 calc R
H23B H 0.4797 0.0251 0.3974 0.029 Uiso 1 1 calc R
C24 C 0.27911(13) 0.05491(8) 0.38167(7) 0.0232(3) Uani 1 1 d .
H24A H 0.2440 0.0027 0.3910 0.028 Uiso 1 1 calc R
H24B H 0.2146 0.0916 0.4060 0.028 Uiso 1 1 calc R
C25 C 0.16339(12) 0.05229(7) 0.25865(7) 0.0184(2) Uani 1 1 d .
H25A H 0.0909 0.0857 0.2803 0.022 Uiso 1 1 calc R
H25B H 0.1373 -0.0015 0.2685 0.022 Uiso 1 1 calc R
C26 C 0.18021(12) 0.06591(7) 0.17002(7) 0.0189(2) Uani 1 1 d .
H26A H 0.2540 0.0333 0.1486 0.023 Uiso 1 1 calc R
H26B H 0.0949 0.0531 0.1413 0.023 Uiso 1 1 calc R

loop_
_atom_site_aniso_label
_atom_site_aniso_U_11
_atom_site_aniso_U_22
_atom_site_aniso_U_33
_atom_site_aniso_U_23
_atom_site_aniso_U_13
_atom_site_aniso_U_12
K 0.01523(12) 0.01270(11) 0.01491(11) -0.00004(9) -0.00150(8) -0.00005(9)
N 0.0124(4) 0.0119(4) 0.0162(5) 0.0000(3) 0.0006(3) 0.0003(3)
O1 0.0211(4) 0.0138(4) 0.0159(4) 0.0009(3) -0.0006(3) -0.0005(3)
O2 0.0188(4) 0.0183(4) 0.0207(4) -0.0046(3) -0.0017(3) 0.0020(3)
O3 0.0149(4) 0.0249(5) 0.0194(4) -0.0045(3) -0.0002(3) -0.0002(3)
O4 0.0211(4) 0.0160(4) 0.0188(4) -0.0016(3) -0.0036(3) 0.0036(3)
O5 0.0234(5) 0.0233(5) 0.0207(4) 0.0050(3) -0.0061(3) -0.0010(4)
O6 0.0165(4) 0.0189(4) 0.0170(4) 0.0034(3) 0.0003(3) -0.0021(3)
C1 0.0117(5) 0.0096(5) 0.0170(5) 0.0007(4) 0.0002(4) 0.0011(4)
C2 0.0144(5) 0.0111(5) 0.0173(5) 0.0004(4) -0.0016(4) 0.0010(4)
C3 0.0167(5) 0.0126(5) 0.0159(5) 0.0005(4) 0.0005(4) 0.0021(4)
C4 0.0144(5) 0.0111(5) 0.0169(5) 0.0000(4) 0.0017(4) 0.0008(4)
C5 0.0139(5) 0.0127(5) 0.0173(5) -0.0001(4) 0.0017(4) -0.0007(4)
C6 0.0227(6) 0.0289(7) 0.0154(6) -0.0018(5) 0.0026(5) -0.0063(5)
C7 0.0308(7) 0.0175(6) 0.0228(6) 0.0003(5) 0.0087(5) -0.0069(5)
C8 0.0216(6) 0.0299(7) 0.0295(7) 0.0033(5) 0.0071(5) 0.0098(5)
C9 0.0165(6) 0.0207(6) 0.0223(6) 0.0012(5) -0.0047(4) -0.0013(5)
C10 0.0242(6) 0.0248(6) 0.0157(6) -0.0004(5) 0.0004(5) 0.0032(5)
C11 0.0142(5) 0.0152(5) 0.0206(6) -0.0014(4) 0.0036(4) 0.0000(4)
C12 0.0126(6) 0.0305(7) 0.0298(7) -0.0094(5) 0.0010(5) -0.0012(5)
C13 0.0160(6) 0.0197(6) 0.0251(6) -0.0029(5) 0.0042(5) 0.0004(5)
C14 0.0233(6) 0.0218(6) 0.0378(8) 0.0065(6) 0.0102(6) -0.0024(5)
C15 0.0206(6) 0.0228(6) 0.0170(6) 0.0036(5) -0.0037(4) 0.0015(5)
C16 0.0240(6) 0.0249(6) 0.0147(6) -0.0010(5) -0.0030(5) -0.0001(5)
C17 0.0220(6) 0.0177(6) 0.0185(6) -0.0044(4) 0.0023(5) 0.0015(5)
C18 0.0198(6) 0.0219(6) 0.0207(6) -0.0048(5) 0.0051(5) 0.0015(5)
C19 0.0133(6) 0.0286(7) 0.0315(7) -0.0088(5) -0.0025(5) 0.0030(5)
C20 0.0205(6) 0.0210(6) 0.0282(7) -0.0042(5) -0.0083(5) 0.0072(5)
C21 0.0254(6) 0.0230(6) 0.0186(6) -0.0047(5) -0.0067(5) 0.0002(5)
C22 0.0291(7) 0.0313(7) 0.0170(6) 0.0019(5) -0.0079(5) -0.0014(5)
C23 0.0248(6) 0.0263(7) 0.0220(6) 0.0112(5) -0.0018(5) -0.0007(5)
C24 0.0217(6) 0.0287(7) 0.0193(6) 0.0088(5) 0.0023(5) -0.0012(5)
C25 0.0162(6) 0.0152(6) 0.0238(6) 0.0003(5) 0.0005(5) -0.0035(4)
C26 0.0201(6) 0.0140(5) 0.0226(6) -0.0027(4) -0.0019(5) -0.0025(4)

loop_
_atom_type_symbol
_atom_type_description
_atom_type_scat_dispersion_real
_atom_type_scat_dispersion_imag
_atom_type_scat_source
C C 0.0033 0.0016 'International Tables Vol C Tables 4.2.6.8 and 6.1.1.4'
H H 0.0000 0.0000 'International Tables Vol C Tables 4.2.6.8 and 6.1.1.4'
N N 0.0061 0.0033 'International Tables Vol C Tables 4.2.6.8 and 6.1.1.4'
O O 0.0106 0.0060 'International Tables Vol C Tables 4.2.6.8 and 6.1.1.4'
K K 0.2009 0.2494 'International Tables Vol C Tables 4.2.6.8 and 6.1.1.4'

loop_
_geom_angle_atom_site_label_1
_geom_angle_atom_site_label_2
_geom_angle_atom_site_label_3
_geom_angle
O1 K O4 160.21(3)
O1 K O6 58.26(2)
O4 K O6 107.60(2)
O1 K O2 58.90(2)
O4 K O2 112.36(2)
O6 K O2 93.16(2)
O1 K O5 113.67(2)
O4 K O5 58.57(2)
O6 K O5 57.10(2)
O2 K O5 136.26(3)
O1 K O3 107.35(2)
O4 K O3 57.95(2)
O6 K O3 96.82(2)
O2 K O3 56.06(2)
O5 K O3 93.30(3)
O1 K N 81.45(2)
O4 K N 117.78(3)
O6 K N 127.64(3)
O2 K N 92.62(3)
O5 K N 130.49(3)
O3 K N 128.41(3)
O1 K C1 104.30(3)
O4 K C1 93.65(3)
O6 K C1 153.07(3)
O2 K C1 93.81(3)
O5 K C1 127.67(3)
O3 K C1 108.62(3)
N K C1 26.02(3)
O1 K C4 86.39(3)
O4 K C4 112.89(3)
O6 K C4 112.49(3)
O2 K C4 116.45(3)
O5 K C4 105.12(3)
O3 K C4 150.49(3)
N K C4 26.00(3)
C1 K C4 41.91(3)
O1 K C3 111.71(3)
O4 K C3 87.17(3)
O6 K C3 120.71(3)
O2 K C3 134.40(3)
O5 K C3 89.28(3)
O3 K C3 135.91(3)
N K C3 43.19(3)
C1 K C3 42.33(3)
C4 K C3 25.93(3)
O1 K C2 124.34(3)
O4 K C2 75.32(3)
O6 K C2 146.07(3)
O2 K C2 117.50(3)
O5 K C2 101.96(3)
O3 K C2 111.87(3)
N K C2 43.22(3)
C1 K C2 25.90(3)
C4 K C2 42.38(3)
C3 K C2 25.93(3)
O1 K C15 22.85(3)
O4 K C15 154.72(3)
O6 K C15 79.22(3)
O2 K C15 42.36(3)
O5 K C15 135.96(3)
O3 K C15 97.50(3)
N K C15 71.00(3)
C1 K C15 88.63(3)
C4 K C15 85.23(3)
C3 K C15 110.70(3)
C2 K C15 112.98(3)
C1 N C4 106.39(9)
C1 N K 78.88(6)
C4 N K 79.18(6)
C15 O1 C26 114.72(9)
C15 O1 K 107.13(6)
C26 O1 K 116.22(6)
C17 O2 C16 112.02(9)
C17 O2 K 119.23(7)
C16 O2 K 117.62(7)
C18 O3 C19 111.69(9)
C18 O3 K 118.77(7)
C19 O3 K 115.36(7)
C20 O4 C21 113.36(9)
C20 O4 K 115.26(7)
C21 O4 K 108.38(7)
C23 O5 C22 111.82(9)
C23 O5 K 117.30(7)
C22 O5 K 118.35(7)
C24 O6 C25 110.06(9)
C24 O6 K 119.43(7)
C25 O6 K 117.65(6)
N C1 C2 111.08(10)
N C1 C5 120.06(10)
C2 C1 C5 128.81(10)
N C1 K 75.10(6)
C2 C1 K 81.59(6)
C5 C1 K 112.47(7)
C1 C2 C3 105.75(9)
C1 C2 C9 129.06(10)
C3 C2 C9 125.14(10)
C1 C2 K 72.51(6)
C3 C2 K 76.99(6)
C9 C2 K 117.89(7)
C4 C3 C2 106.01(10)
C4 C3 C10 128.75(10)
C2 C3 C10 125.21(10)
C4 C3 K 72.84(6)
C2 C3 K 77.09(6)
C10 C3 K 116.77(7)
N C4 C3 110.76(10)
N C4 C11 120.11(10)
C3 C4 C11 129.07(10)
N C4 K 74.82(6)
C3 C4 K 81.23(6)
C11 C4 K 112.95(7)
C1 C5 C6 110.54(9)
C1 C5 C8 111.03(10)
C6 C5 C8 107.79(10)
C1 C5 C7 110.54(9)
C6 C5 C7 108.03(10)
C8 C5 C7 108.81(10)
C4 C11 C12 110.92(10)
C4 C11 C13 110.80(9)
C12 C11 C13 106.96(10)
C4 C11 C14 111.28(10)
C12 C11 C14 108.14(10)
C13 C11 C14 108.59(10)
O1 C15 C16 113.34(10)
O1 C15 K 50.03(5)
C16 C15 K 89.71(7)
O2 C16 C15 108.54(9)
O2 C17 C18 109.47(9)
O3 C18 C17 108.55(9)
O3 C19 C20 107.90(10)
O4 C20 C19 108.14(10)
O4 C21 C22 113.56(10)
O4 C21 K 49.15(5)
C22 C21 K 89.31(7)
O5 C22 C21 108.39(10)
O5 C23 C24 109.79(10)
O6 C24 C23 109.47(10)
O6 C25 C26 108.29(9)
O1 C26 C25 108.34(9)

loop_
_geom_bond_atom_site_label_1
_geom_bond_atom_site_label_2
_geom_bond_distance
K O1 2.8085(8)
K O4 2.8206(8)
K O6 2.8825(8)
K O2 2.9331(8)
K O5 2.9420(9)
K O3 2.9559(9)
K N 3.0223(10)
K C1 3.0687(11)
K C4 3.0759(11)
K C3 3.1816(11)
K C2 3.1828(11)
K C15 3.5023(12)
N C1 1.3717(14)
N C4 1.3727(14)
O1 C15 1.4230(14)
O1 C26 1.4244(14)
O2 C17 1.4230(14)
O2 C16 1.4239(14)
O3 C18 1.4184(14)
O3 C19 1.4217(14)
O4 C20 1.4213(14)
O4 C21 1.4247(14)
O5 C23 1.4218(15)
O5 C22 1.4263(15)
O6 C24 1.4212(14)
O6 C25 1.4299(14)
C1 C2 1.4054(15)
C1 C5 1.5294(15)
C2 C3 1.4277(16)
C2 C9 1.5106(15)
C3 C4 1.4076(16)
C3 C10 1.5102(16)
C4 C11 1.5282(16)
C5 C6 1.5325(16)
C5 C8 1.5352(16)
C5 C7 1.5366(16)
C11 C12 1.5310(17)
C11 C13 1.5395(16)
C11 C14 1.5433(17)
C15 C16 1.5134(17)
C17 C18 1.5008(17)
C19 C20 1.4991(18)
C21 C22 1.5114(18)
C23 C24 1.4994(17)
C25 C26 1.4997(17)

loop_
_geom_torsion_atom_site_label_1
_geom_torsion_atom_site_label_2
_geom_torsion_atom_site_label_3
_geom_torsion_atom_site_label_4
_geom_torsion
O1 K N C1 -151.32(6)
O4 K N C1 23.73(7)
O6 K N C1 170.66(6)
O2 K N C1 -93.31(6)
O5 K N C1 94.76(7)
O3 K N C1 -45.92(7)
C4 K N C1 109.29(9)
C3 K N C1 73.72(7)
C2 K N C1 35.47(6)
C15 K N C1 -130.37(7)
O1 K N C4 99.39(6)
O4 K N C4 -85.56(6)
O6 K N C4 61.37(7)
O2 K N C4 157.40(6)
O5 K N C4 -14.53(7)
O3 K N C4 -155.21(6)
C1 K N C4 -109.29(9)
C3 K N C4 -35.57(6)
C2 K N C4 -73.82(7)
C15 K N C4 120.34(6)
O4 K O1 C15 -106.40(9)
O6 K O1 C15 -154.41(7)
O2 K O1 C15 -37.74(6)
O5 K O1 C15 -168.80(7)
O3 K O1 C15 -67.10(7)
N K O1 C15 60.58(7)
C1 K O1 C15 48.04(7)
C4 K O1 C15 86.26(7)
C3 K O1 C15 92.00(7)
C2 K O1 C15 66.21(7)
O4 K O1 C26 23.36(12)
O6 K O1 C26 -24.66(7)
O2 K O1 C26 92.02(7)
O5 K O1 C26 -39.05(8)
O3 K O1 C26 62.66(7)
N K O1 C26 -169.66(7)
C1 K O1 C26 177.79(7)
C4 K O1 C26 -143.98(7)
C3 K O1 C26 -138.24(7)
C2 K O1 C26 -164.03(7)
C15 K O1 C26 129.76(11)
O1 K O2 C17 -129.44(8)
O4 K O2 C17 30.62(8)
O6 K O2 C17 -79.88(8)
O5 K O2 C17 -36.70(9)
O3 K O2 C17 16.22(7)
N K O2 C17 152.18(8)
C1 K O2 C17 126.15(8)
C4 K O2 C17 163.03(7)
C3 K O2 C17 139.77(8)
C2 K O2 C17 115.18(8)
C15 K O2 C17 -150.09(9)
O1 K O2 C16 11.62(7)
O4 K O2 C16 171.67(7)
O6 K O2 C16 61.17(8)
O5 K O2 C16 104.35(8)
O3 K O2 C16 157.27(9)
N K O2 C16 -66.76(8)
C1 K O2 C16 -92.79(8)
C4 K O2 C16 -55.92(8)
C3 K O2 C16 -79.17(9)
C2 K O2 C16 -103.76(8)
C15 K O2 C16 -9.03(7)
O1 K O3 C18 47.95(8)
O4 K O3 C18 -146.71(9)
O6 K O3 C18 106.77(8)
O2 K O3 C18 17.54(7)
O5 K O3 C18 164.01(8)
N K O3 C18 -44.86(9)
C1 K O3 C18 -64.28(8)
C4 K O3 C18 -66.77(10)
C3 K O3 C18 -103.61(8)
C2 K O3 C18 -91.71(8)
C15 K O3 C18 26.80(8)
O1 K O3 C19 -175.44(8)
O4 K O3 C19 -10.10(8)
O6 K O3 C19 -116.62(8)
O2 K O3 C19 154.15(9)
O5 K O3 C19 -59.38(8)
N K O3 C19 91.75(8)
C1 K O3 C19 72.33(8)
C4 K O3 C19 69.84(10)
C3 K O3 C19 33.00(10)
C2 K O3 C19 44.91(9)
C15 K O3 C19 163.41(8)
O1 K O4 C20 19.81(12)
O6 K O4 C20 61.35(8)
O2 K O4 C20 -39.78(8)
O5 K O4 C20 91.84(8)
O3 K O4 C20 -25.69(8)
N K O4 C20 -145.61(8)
C1 K O4 C20 -135.42(8)
C4 K O4 C20 -173.92(8)
C3 K O4 C20 -177.27(8)
C2 K O4 C20 -153.89(8)
C15 K O4 C20 -40.90(11)
O1 K O4 C21 -108.42(9)
O6 K O4 C21 -66.88(7)
O2 K O4 C21 -168.01(7)
O5 K O4 C21 -36.39(7)
O3 K O4 C21 -153.92(8)
N K O4 C21 86.16(7)
C1 K O4 C21 96.35(7)
C4 K O4 C21 57.84(8)
C3 K O4 C21 54.50(7)
C2 K O4 C21 77.88(7)
C15 K O4 C21 -169.13(8)
O1 K O5 C23 30.57(9)
O4 K O5 C23 -128.84(9)
O6 K O5 C23 15.99(7)
O2 K O5 C23 -38.47(9)
O3 K O5 C23 -80.00(8)
N K O5 C23 129.83(8)
C1 K O5 C23 163.35(8)
C4 K O5 C23 123.28(8)
C3 K O5 C23 144.05(8)
C2 K O5 C23 166.82(8)
C15 K O5 C23 24.35(10)
O1 K O5 C22 169.49(8)
O4 K O5 C22 10.08(8)
O6 K O5 C22 154.91(9)
O2 K O5 C22 100.44(9)
O3 K O5 C22 58.91(9)
N K O5 C22 -91.26(9)
C1 K O5 C22 -57.74(9)
C4 K O5 C22 -97.80(9)
C3 K O5 C22 -77.04(9)
C2 K O5 C22 -54.26(9)
C15 K O5 C22 163.26(8)
O1 K O6 C24 -147.38(8)
O4 K O6 C24 47.93(8)
O2 K O6 C24 162.59(8)
O5 K O6 C24 16.89(7)
O3 K O6 C24 106.41(8)
N K O6 C24 -101.64(8)
C1 K O6 C24 -92.59(10)
C4 K O6 C24 -77.03(8)
C3 K O6 C24 -49.43(8)
C2 K O6 C24 -41.80(10)
C15 K O6 C24 -157.21(8)
O1 K O6 C25 -9.64(7)
O4 K O6 C25 -174.33(7)
O2 K O6 C25 -59.66(7)
O5 K O6 C25 154.63(8)
O3 K O6 C25 -115.84(7)
N K O6 C25 36.11(8)
C1 K O6 C25 45.15(10)
C4 K O6 C25 60.71(8)
C3 K O6 C25 88.32(8)
C2 K O6 C25 95.95(8)
C15 K O6 C25 -19.47(7)
C4 N C1 C2 0.45(12)
K N C1 C2 -74.65(8)
C4 N C1 C5 -177.27(9)
K N C1 C5 107.63(9)
C4 N C1 K 75.10(7)
O1 K C1 N 29.32(6)
O4 K C1 N -159.10(6)
O6 K C1 N -16.49(10)
O2 K C1 N 88.17(6)
O5 K C1 N -106.75(6)
O3 K C1 N 143.56(6)
C4 K C1 N -38.27(6)
C3 K C1 N -77.36(7)
C2 K C1 N -114.56(9)
C15 K C1 N 46.11(6)
O1 K C1 C2 143.88(6)
O4 K C1 C2 -44.54(6)
O6 K C1 C2 98.07(8)
O2 K C1 C2 -157.27(6)
O5 K C1 C2 7.81(8)
O3 K C1 C2 -101.88(6)
N K C1 C2 114.56(9)
C4 K C1 C2 76.28(7)
C3 K C1 C2 37.20(6)
C15 K C1 C2 160.66(7)
O1 K C1 C5 -87.49(7)
O4 K C1 C5 84.10(7)
O6 K C1 C5 -133.29(7)
O2 K C1 C5 -28.63(7)
O5 K C1 C5 136.45(7)
O3 K C1 C5 26.75(8)
N K C1 C5 -116.81(10)
C4 K C1 C5 -155.08(9)
C3 K C1 C5 165.84(9)
C2 K C1 C5 128.64(11)
C15 K C1 C5 -70.70(7)
N C1 C2 C3 -0.09(12)
C5 C1 C2 C3 177.38(10)
K C1 C2 C3 -70.48(8)
N C1 C2 C9 -177.52(11)
C5 C1 C2 C9 -0.05(19)
K C1 C2 C9 112.09(12)
N C1 C2 K 70.40(8)
C5 C1 C2 K -112.13(11)
O1 K C2 C1 -43.78(7)
O4 K C2 C1 133.64(7)
O6 K C2 C1 -126.54(7)
O2 K C2 C1 25.76(7)
O5 K C2 C1 -173.69(6)
O3 K C2 C1 87.77(6)
N K C2 C1 -35.63(6)
C4 K C2 C1 -74.28(7)
C3 K C2 C1 -111.40(9)
C15 K C2 C1 -21.08(7)
O1 K C2 C3 67.62(7)
O4 K C2 C3 -114.96(7)
O6 K C2 C3 -15.14(9)
O2 K C2 C3 137.16(6)
O5 K C2 C3 -62.29(7)
O3 K C2 C3 -160.83(6)
N K C2 C3 75.76(7)
C1 K C2 C3 111.40(9)
C4 K C2 C3 37.11(6)
C15 K C2 C3 90.32(7)
O1 K C2 C9 -169.28(7)
O4 K C2 C9 8.14(8)
O6 K C2 C9 107.96(9)
O2 K C2 C9 -99.74(8)
O5 K C2 C9 60.81(8)
O3 K C2 C9 -37.73(9)
N K C2 C9 -161.14(10)
C1 K C2 C9 -125.50(11)
C4 K C2 C9 160.22(10)
C3 K C2 C9 123.10(11)
C15 K C2 C9 -146.58(8)
C1 C2 C3 C4 -0.31(12)
C9 C2 C3 C4 177.26(10)
K C2 C3 C4 -67.62(8)
C1 C2 C3 C10 -178.86(11)
C9 C2 C3 C10 -1.30(18)
K C2 C3 C10 113.82(11)
C1 C2 C3 K 67.32(7)
C9 C2 C3 K -115.12(11)
O1 K C3 C4 -13.20(7)
O4 K C3 C4 172.94(7)
O6 K C3 C4 -78.23(7)
O2 K C3 C4 53.95(8)
O5 K C3 C4 -128.49(7)
O3 K C3 C4 137.50(6)
N K C3 C4 35.67(6)
C1 K C3 C4 74.37(7)
C2 K C3 C4 111.53(9)
C15 K C3 C4 11.30(7)
O1 K C3 C2 -124.73(6)
O4 K C3 C2 61.41(6)
O6 K C3 C2 170.24(6)
O2 K C3 C2 -57.58(8)
O5 K C3 C2 119.98(6)
O3 K C3 C2 25.97(8)
N K C3 C2 -75.86(7)
C1 K C3 C2 -37.16(6)
C4 K C3 C2 -111.53(9)
C15 K C3 C2 -100.23(6)
O1 K C3 C10 112.11(8)
O4 K C3 C10 -61.75(8)
O6 K C3 C10 47.08(9)
O2 K C3 C10 179.26(7)
O5 K C3 C10 -3.18(8)
O3 K C3 C10 -97.18(9)
N K C3 C10 160.98(10)
C1 K C3 C10 -160.32(10)
C4 K C3 C10 125.31(12)
C2 K C3 C10 -123.16(11)
C15 K C3 C10 136.62(8)
C1 N C4 C3 -0.66(12)
K N C4 C3 74.22(8)
C1 N C4 C11 177.08(10)
K N C4 C11 -108.04(10)
C1 N C4 K -74.88(7)
C2 C3 C4 N 0.61(13)
C10 C3 C4 N 179.09(11)
K C3 C4 N -70.01(8)
C2 C3 C4 C11 -176.87(11)
C10 C3 C4 C11 1.6(2)
K C3 C4 C11 112.51(12)
C2 C3 C4 K 70.61(8)
C10 C3 C4 K -110.90(12)
O1 K C4 N -77.85(6)
O4 K C4 N 106.77(6)
O6 K C4 N -131.22(6)
O2 K C4 N -25.39(7)
O5 K C4 N 168.60(6)
O3 K C4 N 41.83(9)
C1 K C4 N 38.30(6)
C3 K C4 N 114.43(9)
C2 K C4 N 77.32(7)
C15 K C4 N -54.97(6)
O1 K C4 C3 167.72(7)
O4 K C4 C3 -7.65(7)
O6 K C4 C3 114.36(6)
O2 K C4 C3 -139.82(6)
O5 K C4 C3 54.17(7)
O3 K C4 C3 -72.60(9)
N K C4 C3 -114.43(9)
C1 K C4 C3 -76.13(7)
C2 K C4 C3 -37.11(6)
C15 K C4 C3 -169.40(7)
O1 K C4 C11 38.87(7)
O4 K C4 C11 -136.50(7)
O6 K C4 C11 -14.49(8)
O2 K C4 C11 91.33(8)
O5 K C4 C11 -74.68(8)
O3 K C4 C11 158.56(7)
N K C4 C11 116.72(10)
C1 K C4 C11 155.02(10)
C3 K C4 C11 -128.85(11)
C2 K C4 C11 -165.96(10)
C15 K C4 C11 61.75(8)
N C1 C5 C6 -8.42(14)
C2 C1 C5 C6 174.31(11)
K C1 C5 C6 76.87(10)
N C1 C5 C8 -128.00(11)
C2 C1 C5 C8 54.73(15)
K C1 C5 C8 -42.71(11)
N C1 C5 C7 111.14(12)
C2 C1 C5 C7 -66.13(15)
K C1 C5 C7 -163.57(8)
N C4 C11 C12 5.28(15)
C3 C4 C11 C12 -177.44(11)
K C4 C11 C12 -79.94(10)
N C4 C11 C13 -113.35(12)
C3 C4 C11 C13 63.92(15)
K C4 C11 C13 161.42(7)
N C4 C11 C14 125.72(11)
C3 C4 C11 C14 -57.00(16)
K C4 C11 C14 40.50(11)
C26 O1 C15 C16 -62.26(13)
K O1 C15 C16 68.35(10)
C26 O1 C15 K -130.60(10)
O4 K C15 O1 130.48(7)
O6 K C15 O1 21.96(6)
O2 K C15 O1 128.94(8)
O5 K C15 O1 14.82(9)
O3 K C15 O1 117.52(7)
N K C15 O1 -114.35(7)
C1 K C15 O1 -133.88(7)
C4 K C15 O1 -92.04(7)
C3 K C15 O1 -96.98(7)
C2 K C15 O1 -124.84(7)
O1 K C15 C16 -121.42(11)
O4 K C15 C16 9.06(11)
O6 K C15 C16 -99.46(7)
O2 K C15 C16 7.52(6)
O5 K C15 C16 -106.60(7)
O3 K C15 C16 -3.90(7)
N K C15 C16 124.23(7)
C1 K C15 C16 104.70(7)
C4 K C15 C16 146.54(7)
C3 K C15 C16 141.60(7)
C2 K C15 C16 113.74(7)
C17 O2 C16 C15 158.69(10)
K O2 C16 C15 14.97(12)
O1 C15 C16 O2 -56.47(13)
K C15 C16 O2 -11.05(9)
C16 O2 C17 C18 170.91(10)
K O2 C17 C18 -46.02(11)
C19 O3 C18 C17 175.11(10)
K O3 C18 C17 -46.81(12)
O2 C17 C18 O3 59.39(13)
C18 O3 C19 C20 -178.62(10)
K O3 C19 C20 41.77(12)
C21 O4 C20 C19 -175.23(10)
K O4 C20 C19 59.06(11)
O3 C19 C20 O4 -66.32(13)
C20 O4 C21 C22 -62.53(13)
K O4 C21 C22 66.77(11)
C20 O4 C21 K -129.30(10)
O1 K C21 O4 129.05(8)
O6 K C21 O4 117.76(7)
O2 K C21 O4 15.54(9)
O5 K C21 O4 130.71(9)
O3 K C21 O4 22.35(7)
N K C21 O4 -104.78(7)
C1 K C21 O4 -85.52(7)
C4 K C21 O4 -127.65(7)
C3 K C21 O4 -122.45(7)
C2 K C21 O4 -95.48(7)
C15 K C21 O4 62.4(3)
O1 K C21 C22 6.44(12)
O4 K C21 C22 -122.61(11)
O6 K C21 C22 -4.85(8)
O2 K C21 C22 -107.07(8)
O5 K C21 C22 8.10(7)
O3 K C21 C22 -100.26(8)
N K C21 C22 132.62(7)
C1 K C21 C22 151.87(8)
C4 K C21 C22 109.74(8)
C3 K C21 C22 114.94(8)
C2 K C21 C22 141.91(8)
C15 K C21 C22 -60.2(3)
C23 O5 C22 C21 157.25(11)
K O5 C22 C21 16.23(13)
O4 C21 C22 O5 -55.84(14)
K C21 C22 O5 -11.80(10)
C22 O5 C23 C24 173.59(11)
K O5 C23 C24 -44.95(12)
C25 O6 C24 C23 173.29(10)
K O6 C24 C23 -46.06(12)
O5 C23 C24 O6 58.77(14)
C24 O6 C25 C26 -178.71(10)
K O6 C25 C26 39.86(11)
C15 O1 C26 C25 -178.22(9)
K O1 C26 C25 55.75(10)
O6 C25 C26 O1 -61.77(12)
